data_4023815
loop_
_publ_author_name
'Diego Sampedro'
'Alberto Soldevilla'
'Pedro J. Campos'
'Roberto Ruiz'
'Miguel A. Rodr\'iguez'

_publ_section_title
;
 Regio- and Stereochemistry of [2 + 2] Photocycloadditions of
 Imines to Alkenes: A Computational and Experimental Study
;
_journal_name_full 'Journal of Organic Chemistry'
_journal_page_first 8331
_journal_page_last 8336
_journal_paper_doi 10.1021/jo8015242
_journal_volume 73
_journal_year 2008
_chemical_formula_sum 'C20 H16 N2 O2'
_chemical_formula_weight 316.35
_chemical_name_systematic
;
 ?
;
_space_group_IT_number 14
_symmetry_cell_setting monoclinic
_symmetry_space_group_name_Hall '-P 2ybc'
_symmetry_space_group_name_H-M 'P 1 21/c 1'
_atom_sites_solution_hydrogens geom
_atom_sites_solution_primary direct
_atom_sites_solution_secondary difmap
_audit_creation_method SHELXL-97
_cell_angle_alpha 90.00
_cell_angle_beta 90.383(2)
_cell_angle_gamma 90.00
_cell_formula_units_Z 4
_cell_length_a 5.7320(2)
_cell_length_b 20.6200(8)
_cell_length_c 13.8590(6)
_cell_measurement_temperature 293(2)
_cell_volume 1638.01(11)
_computing_structure_refinement 'SHELXL-97 (Sheldrick, 1997)'
_diffrn_ambient_temperature 293(2)
_diffrn_measured_fraction_theta_full 0.975
_diffrn_measured_fraction_theta_max 0.975
_diffrn_radiation_monochromator graphite
_diffrn_radiation_source 'fine-focus sealed tube'
_diffrn_radiation_type MoK\a
_diffrn_radiation_wavelength 0.71073
_diffrn_reflns_av_R_equivalents 0.0246
_diffrn_reflns_av_sigmaI/netI 0.0395
_diffrn_reflns_limit_h_max 7
_diffrn_reflns_limit_h_min -7
_diffrn_reflns_limit_k_max 24
_diffrn_reflns_limit_k_min -26
_diffrn_reflns_limit_l_max 17
_diffrn_reflns_limit_l_min -17
_diffrn_reflns_number 6253
_diffrn_reflns_theta_full 27.47
_diffrn_reflns_theta_max 27.47
_diffrn_reflns_theta_min 1.77
_exptl_absorpt_coefficient_mu 0.084
_exptl_absorpt_correction_type none
_exptl_crystal_density_diffrn 1.283
_exptl_crystal_density_method 'not measured'
_exptl_crystal_F_000 664
_refine_diff_density_max 0.282
_refine_diff_density_min -0.414
_refine_diff_density_rms 0.102
_refine_ls_extinction_method none
_refine_ls_goodness_of_fit_ref 1.103
_refine_ls_hydrogen_treatment mixed
_refine_ls_matrix_type full
_refine_ls_number_parameters 276
_refine_ls_number_reflns 3656
_refine_ls_number_restraints 0
_refine_ls_restrained_S_all 1.103
_refine_ls_R_factor_all 0.0992
_refine_ls_R_factor_gt 0.0647
_refine_ls_shift/su_max 0.058
_refine_ls_shift/su_mean 0.012
_refine_ls_structure_factor_coef Fsqd
_refine_ls_weighting_details 'calc w=1/[\s^2^(Fo^2^)+(0.0985P)^2^+0.3248P] where P=(Fo^2^+2Fc^2^)/3'
_refine_ls_weighting_scheme calc
_refine_ls_wR_factor_gt 0.1640
_refine_ls_wR_factor_ref 0.1965
_reflns_number_gt 2422
_reflns_number_total 3656
_reflns_threshold_expression >2sigma(I)
_cod_data_source_file jo8015242_si_001.cif
_cod_data_source_block shelxl
_cod_original_sg_symbol_H-M 'P 21/c'
_cod_database_code 4023815

loop_
_symmetry_equiv_pos_as_xyz
'x, y, z'
'-x, y+1/2, -z+1/2'
'-x, -y, -z'
'x, -y-1/2, z-1/2'

loop_
_atom_site_label
_atom_site_type_symbol
_atom_site_fract_x
_atom_site_fract_y
_atom_site_fract_z
_atom_site_U_iso_or_equiv
_atom_site_adp_type
_atom_site_occupancy
_atom_site_symmetry_multiplicity
_atom_site_calc_flag
_atom_site_refinement_flags
_atom_site_disorder_assembly
_atom_site_disorder_group
O1 O 1.0980(3) -0.00281(8) 0.66725(12) 0.0619(5) Uani 1 1 d . . .
C8 C 0.7763(4) 0.12806(10) 0.73687(14) 0.0454(5) Uani 1 1 d . . .
C1 C 0.8362(3) 0.05927(10) 0.76392(15) 0.0462(5) Uani 1 1 d . . .
N1 N 1.0854(3) 0.04078(9) 0.74894(12) 0.0487(4) Uani 1 1 d . . .
O2 O 1.2751(3) 0.02571(10) 0.90271(13) 0.0707(5) Uani 1 1 d . . .
C15 C 0.8349(4) -0.08092(11) 0.59448(15) 0.0522(5) Uani 1 1 d . . .
C7 C 0.8675(4) -0.01182(11) 0.62812(17) 0.0525(5) Uani 1 1 d . . .
C13 C 0.5660(4) 0.15388(12) 0.76617(19) 0.0597(6) Uani 1 1 d . . .
C11 C 0.6578(4) 0.25511(10) 0.69198(15) 0.0524(5) Uani 1 1 d . . .
C2 C 0.8651(4) 0.04242(11) 0.87271(16) 0.0539(6) Uani 1 1 d . . .
C6 C 0.6993(4) 0.00752(11) 0.70817(18) 0.0516(5) Uani 1 1 d . . .
C12 C 0.5073(5) 0.21704(12) 0.74486(19) 0.0608(6) Uani 1 1 d . . .
C9 C 0.9252(4) 0.16659(11) 0.68353(17) 0.0566(6) Uani 1 1 d . . .
C3 C 1.0866(4) 0.00595(12) 0.84295(17) 0.0558(6) Uiso 1 1 d . . .
C10 C 0.8664(5) 0.22978(12) 0.66060(19) 0.0621(6) Uani 1 1 d . . .
C14 C 0.5905(5) 0.32048(12) 0.66679(19) 0.0677(7) Uani 1 1 d . . .
N2 N 0.5341(6) 0.37146(12) 0.6457(2) 0.0975(9) Uani 1 1 d . . .
C4 C 0.9703(6) 0.09219(14) 0.93841(18) 0.0697(7) Uani 1 1 d . . .
C16 C 0.9869(5) -0.13023(13) 0.6193(2) 0.0697(7) Uani 1 1 d . . .
C20 C 0.6401(6) -0.09644(16) 0.5406(2) 0.0785(8) Uani 1 1 d . . .
C5 C 1.1919(6) 0.07871(16) 0.9518(2) 0.0764(8) Uani 1 1 d . . .
C18 C 0.7422(6) -0.20828(16) 0.5397(2) 0.0787(8) Uani 1 1 d . . .
C19 C 0.5937(6) -0.15949(17) 0.5144(2) 0.0884(10) Uani 1 1 d . . .
C17 C 0.9393(7) -0.19384(15) 0.5919(2) 0.0824(9) Uani 1 1 d . . .
H7 H 0.849(4) 0.0172(11) 0.5771(17) 0.053(6) Uiso 1 1 d . . .
H6B H 0.554(5) 0.0245(12) 0.6832(18) 0.066(7) Uiso 1 1 d . . .
H2 H 0.733(4) 0.0190(11) 0.9024(16) 0.058(6) Uiso 1 1 d . . .
H3 H 1.097(4) -0.0358(11) 0.8296(16) 0.054(6) Uiso 1 1 d . . .
H6A H 0.669(4) -0.0316(12) 0.7480(16) 0.052(6) Uiso 1 1 d . . .
H4 H 0.878(5) 0.1260(14) 0.973(2) 0.083(9) Uiso 1 1 d . . .
H12 H 0.366(5) 0.2344(13) 0.7692(19) 0.073(8) Uiso 1 1 d . . .
H10 H 0.967(5) 0.2583(13) 0.6218(19) 0.071(7) Uiso 1 1 d . . .
H5 H 1.311(6) 0.0993(15) 0.998(2) 0.095(9) Uiso 1 1 d . . .
H13 H 0.464(5) 0.1281(12) 0.8004(19) 0.070(7) Uiso 1 1 d . . .
H9 H 1.062(5) 0.1484(12) 0.6630(19) 0.071(8) Uiso 1 1 d . . .
H18 H 0.709(6) -0.2545(16) 0.523(2) 0.096(9) Uiso 1 1 d . . .
H19 H 0.460(7) -0.1723(17) 0.477(3) 0.114(12) Uiso 1 1 d . . .
H20 H 0.536(6) -0.0650(17) 0.527(2) 0.100(11) Uiso 1 1 d . . .
H17 H 1.048(6) -0.2283(16) 0.611(2) 0.099(10) Uiso 1 1 d . . .
H16 H 1.120(6) -0.1167(14) 0.657(2) 0.083(9) Uiso 1 1 d . . .

loop_
_atom_site_aniso_label
_atom_site_aniso_U_11
_atom_site_aniso_U_22
_atom_site_aniso_U_33
_atom_site_aniso_U_23
_atom_site_aniso_U_13
_atom_site_aniso_U_12
O1 0.0344(9) 0.0769(11) 0.0744(11) -0.0146(8) 0.0043(7) -0.0028(7)
C8 0.0387(11) 0.0486(11) 0.0488(11) 0.0025(9) -0.0012(8) -0.0045(8)
C1 0.0328(10) 0.0508(11) 0.0549(11) 0.0076(9) 0.0035(8) -0.0050(8)
N1 0.0349(9) 0.0521(10) 0.0591(10) 0.0053(8) 0.0020(7) -0.0030(7)
O2 0.0516(11) 0.0899(13) 0.0704(11) 0.0143(10) -0.0126(8) -0.0066(9)
C15 0.0493(13) 0.0578(13) 0.0495(11) 0.0018(10) 0.0015(9) -0.0026(10)
C7 0.0396(12) 0.0574(13) 0.0605(13) 0.0081(11) -0.0017(9) -0.0021(9)
C13 0.0471(14) 0.0564(13) 0.0758(15) 0.0101(12) 0.0144(11) -0.0027(10)
C11 0.0578(14) 0.0453(11) 0.0539(12) -0.0011(9) -0.0099(10) -0.0012(10)
C2 0.0453(12) 0.0588(13) 0.0577(12) 0.0136(10) 0.0038(10) -0.0047(10)
C6 0.0341(12) 0.0525(12) 0.0684(14) 0.0015(11) 0.0005(10) -0.0046(9)
C12 0.0490(14) 0.0596(14) 0.0739(15) -0.0021(12) 0.0061(11) 0.0059(11)
C9 0.0446(13) 0.0572(13) 0.0682(14) 0.0092(11) 0.0100(11) -0.0006(10)
C10 0.0582(15) 0.0560(13) 0.0721(15) 0.0145(12) 0.0070(12) -0.0060(11)
C14 0.0762(18) 0.0532(14) 0.0736(16) 0.0002(12) -0.0129(13) -0.0004(12)
N2 0.117(2) 0.0600(14) 0.115(2) 0.0111(14) -0.0166(17) 0.0113(14)
C4 0.075(2) 0.0805(18) 0.0542(13) 0.0066(12) 0.0043(13) -0.0046(14)
C16 0.0666(18) 0.0703(17) 0.0721(16) -0.0032(13) -0.0103(13) 0.0082(13)
C20 0.0675(18) 0.0788(19) 0.089(2) -0.0147(15) -0.0225(15) 0.0039(15)
C5 0.076(2) 0.095(2) 0.0583(15) 0.0128(14) -0.0113(14) -0.0232(17)
C18 0.095(2) 0.0674(18) 0.0743(17) -0.0139(14) 0.0157(16) -0.0151(17)
C19 0.079(2) 0.094(2) 0.092(2) -0.0280(18) -0.0119(17) -0.0141(18)
C17 0.101(2) 0.0641(17) 0.0820(19) -0.0029(14) 0.0004(17) 0.0153(17)

loop_
_atom_type_symbol
_atom_type_description
_atom_type_scat_dispersion_real
_atom_type_scat_dispersion_imag
_atom_type_scat_source
C C 0.0033 0.0016 'International Tables Vol C Tables 4.2.6.8 and 6.1.1.4'
H H 0.0000 0.0000 'International Tables Vol C Tables 4.2.6.8 and 6.1.1.4'
N N 0.0061 0.0033 'International Tables Vol C Tables 4.2.6.8 and 6.1.1.4'
O O 0.0106 0.0060 'International Tables Vol C Tables 4.2.6.8 and 6.1.1.4'

loop_
_geom_angle_atom_site_label_1
_geom_angle_atom_site_label_2
_geom_angle_atom_site_label_3
_geom_angle
_geom_angle_site_symmetry_1
_geom_angle_site_symmetry_3
_geom_angle_publ_flag
C7 O1 N1 108.96(15) . . ?
C13 C8 C9 118.6(2) . . ?
C13 C8 C1 119.17(18) . . ?
C9 C8 C1 122.25(19) . . ?
N1 C1 C8 114.96(15) . . ?
N1 C1 C6 103.84(17) . . ?
C8 C1 C6 114.57(18) . . ?
N1 C1 C2 88.95(15) . . ?
C8 C1 C2 118.32(18) . . ?
C6 C1 C2 112.62(17) . . ?
O1 N1 C3 112.65(17) . . ?
O1 N1 C1 108.65(15) . . ?
C3 N1 C1 90.03(15) . . ?
C5 O2 C3 104.6(2) . . ?
C20 C15 C16 118.2(3) . . ?
C20 C15 C7 119.0(2) . . ?
C16 C15 C7 122.8(2) . . ?
O1 C7 C15 110.50(18) . . ?
O1 C7 C6 105.99(17) . . ?
C15 C7 C6 113.14(18) . . ?
O1 C7 H7 107.7(15) . . ?
C15 C7 H7 111.0(14) . . ?
C6 C7 H7 108.3(14) . . ?
C12 C13 C8 120.9(2) . . ?
C12 C13 H13 120.1(16) . . ?
C8 C13 H13 119.0(16) . . ?
C10 C11 C12 119.9(2) . . ?
C10 C11 C14 120.6(2) . . ?
C12 C11 C14 119.5(2) . . ?
C4 C2 C3 99.7(2) . . ?
C4 C2 C1 118.48(18) . . ?
C3 C2 C1 86.11(16) . . ?
C4 C2 H2 112.8(13) . . ?
C3 C2 H2 120.6(14) . . ?
C1 C2 H2 115.9(14) . . ?
C7 C6 C1 102.97(17) . . ?
C7 C6 H6B 112.4(15) . . ?
C1 C6 H6B 111.5(15) . . ?
C7 C6 H6A 107.7(13) . . ?
C1 C6 H6A 112.1(13) . . ?
H6B C6 H6A 110(2) . . ?
C13 C12 C11 120.0(2) . . ?
C13 C12 H12 119.2(16) . . ?
C11 C12 H12 120.8(16) . . ?
C8 C9 C10 120.9(2) . . ?
C8 C9 H9 117.6(16) . . ?
C10 C9 H9 121.5(17) . . ?
O2 C3 N1 111.85(18) . . ?
O2 C3 C2 109.3(2) . . ?
N1 C3 C2 89.97(17) . . ?
O2 C3 H3 110.6(15) . . ?
N1 C3 H3 106.7(14) . . ?
C2 C3 H3 126.2(16) . . ?
C11 C10 C9 119.7(2) . . ?
C11 C10 H10 117.2(15) . . ?
C9 C10 H10 123.0(15) . . ?
N2 C14 C11 178.6(3) . . ?
C5 C4 C2 109.1(3) . . ?
C5 C4 H4 126.8(18) . . ?
C2 C4 H4 123.7(18) . . ?
C15 C16 C17 120.2(3) . . ?
C15 C16 H16 114.7(18) . . ?
C17 C16 H16 125.1(18) . . ?
C19 C20 C15 121.2(3) . . ?
C19 C20 H20 120(2) . . ?
C15 C20 H20 119(2) . . ?
C4 C5 O2 115.9(3) . . ?
C4 C5 H5 130.0(19) . . ?
O2 C5 H5 113.9(19) . . ?
C19 C18 C17 119.1(3) . . ?
C19 C18 H18 122.1(19) . . ?
C17 C18 H18 118.8(19) . . ?
C18 C19 C20 120.7(3) . . ?
C18 C19 H19 115(2) . . ?
C20 C19 H19 124(2) . . ?
C18 C17 C16 120.6(3) . . ?
C18 C17 H17 120(2) . . ?
C16 C17 H17 119(2) . . ?

loop_
_geom_bond_atom_site_label_1
_geom_bond_atom_site_label_2
_geom_bond_distance
_geom_bond_site_symmetry_2
_geom_bond_publ_flag
O1 C7 1.437(3) . ?
O1 N1 1.448(2) . ?
C8 C13 1.381(3) . ?
C8 C9 1.383(3) . ?
C8 C1 1.506(3) . ?
C1 N1 1.494(3) . ?
C1 C6 1.531(3) . ?
C1 C2 1.555(3) . ?
N1 C3 1.488(3) . ?
O2 C5 1.374(4) . ?
O2 C3 1.417(3) . ?
C15 C20 1.377(4) . ?
C15 C16 1.381(3) . ?
C15 C7 1.510(3) . ?
C7 C6 1.528(3) . ?
C7 H7 0.93(2) . ?
C13 C12 1.377(3) . ?
C13 H13 0.92(3) . ?
C11 C10 1.378(3) . ?
C11 C12 1.380(3) . ?
C11 C14 1.444(3) . ?
C2 C4 1.496(4) . ?
C2 C3 1.535(3) . ?
C2 H2 0.99(2) . ?
C6 H6B 0.96(3) . ?
C6 H6A 0.99(2) . ?
C12 H12 0.95(3) . ?
C9 C10 1.382(3) . ?
C9 H9 0.92(3) . ?
C3 H3 0.88(2) . ?
C10 H10 0.99(3) . ?
C14 N2 1.137(3) . ?
C4 C5 1.312(4) . ?
C4 H4 1.00(3) . ?
C16 C17 1.392(4) . ?
C16 H16 0.96(3) . ?
C20 C19 1.375(4) . ?
C20 H20 0.90(4) . ?
C5 H5 1.02(3) . ?
C18 C19 1.362(5) . ?
C18 C17 1.370(5) . ?
C18 H18 1.00(3) . ?
C19 H19 0.96(4) . ?
C17 H17 0.98(3) . ?
